data_7701958
loop_
_publ_author_name
'Kan, Wei-Qiu'
'He, Yuan-Chun'
'Wen, Shizheng'
'Zhao, Pu Su'

_publ_section_title
;
 A series of host-guest coordination polymers containing viologens:
 syntheses, crystal Structures, thermo/photochromism and influence factors
 of the thermo/photochromic behaviors
;
_journal_name_full 'Dalton Transactions'
_journal_paper_doi 10.1039/C9DT03929E
_journal_year 2019
_chemical_formula_moiety 'C29 H24 N O7,1.25(H2 O)'
_chemical_formula_sum 'C29 H26.5 N O8.25'
_chemical_formula_weight 521.01
_space_group_crystal_system monoclinic
_space_group_IT_number 15
_space_group_name_Hall '-C 2yc'
_space_group_name_H-M_alt 'C 1 2/c 1'
_atom_sites_solution_hydrogens mixed
_audit_creation_method SHELXL-2013
_audit_update_record
;
2019-07-03 deposited with the CCDC.	2019-11-15 downloaded from the CCDC.
;
_cell_angle_alpha 90
_cell_angle_beta 100.091(5)
_cell_angle_gamma 90
_cell_formula_units_Z 8
_cell_length_a 14.496(2)
_cell_length_b 14.212(2)
_cell_length_c 25.162(4)
_cell_measurement_reflns_used 7374
_cell_measurement_temperature 293(2)
_cell_measurement_theta_max 26.4253
_cell_measurement_theta_min 2.2754
_cell_volume 5103.6(13)
_computing_cell_refinement 'CrysAlisPro(1.171.35.21) (Agilent Tech., 2012)'
_computing_data_collection 'CrysAlisPro(1.171.35.21) (Agilent Tech., 2012)'
_computing_data_reduction 'CrysAlisPro(1.171.35.21) (Agilent Tech., 2012)'
_computing_structure_refinement 'SHELXL-2013 (Sheldrick, 2013)'
_computing_structure_solution 'SHELXL-2013 (Sheldrick, 2013)'
_diffrn_ambient_temperature 293(2)
_diffrn_detector_area_resol_mean 10.0
_diffrn_measured_fraction_theta_full 0.976
_diffrn_measured_fraction_theta_max 0.977
_diffrn_measurement_device_type 'Bruker P4'
_diffrn_measurement_method '\w scan'
_diffrn_radiation_type MoK\a
_diffrn_radiation_wavelength 0.71073
_diffrn_reflns_av_R_equivalents 0.0983
_diffrn_reflns_av_unetI/netI 0.0800
_diffrn_reflns_Laue_measured_fraction_full 0.976
_diffrn_reflns_Laue_measured_fraction_max 0.977
_diffrn_reflns_limit_h_max 17
_diffrn_reflns_limit_h_min -17
_diffrn_reflns_limit_k_max 17
_diffrn_reflns_limit_k_min -17
_diffrn_reflns_limit_l_max 30
_diffrn_reflns_limit_l_min -30
_diffrn_reflns_number 29447
_diffrn_reflns_point_group_measured_fraction_full 0.976
_diffrn_reflns_point_group_measured_fraction_max 0.977
_diffrn_reflns_theta_full 25.000
_diffrn_reflns_theta_max 25.347
_diffrn_reflns_theta_min 2.444
_diffrn_source 'fine-focus sealed tube'
_exptl_absorpt_coefficient_mu 0.100
_exptl_absorpt_correction_T_max 0.981
_exptl_absorpt_correction_T_min 0.974
_exptl_absorpt_correction_type multi-scan
_exptl_absorpt_process_details
;
CrysAlis (Oxford Diffraction, 2006)
;
_exptl_crystal_colour colorless
_exptl_crystal_density_diffrn 1.356
_exptl_crystal_density_method 'not measured'
_exptl_crystal_description BLOCK
_exptl_crystal_F_000 2188
_exptl_crystal_size_max 0.260
_exptl_crystal_size_mid 0.240
_exptl_crystal_size_min 0.190
_refine_diff_density_max 0.522
_refine_diff_density_min -0.371
_refine_diff_density_rms 0.064
_refine_ls_extinction_method none
_refine_ls_goodness_of_fit_ref 1.027
_refine_ls_hydrogen_treatment mixed
_refine_ls_matrix_type full
_refine_ls_number_parameters 407
_refine_ls_number_reflns 4571
_refine_ls_number_restraints 25
_refine_ls_restrained_S_all 1.078
_refine_ls_R_factor_all 0.1181
_refine_ls_R_factor_gt 0.0770
_refine_ls_shift/su_max 0.000
_refine_ls_shift/su_mean 0.000
_refine_ls_structure_factor_coef Fsqd
_refine_ls_weighting_details 'w=1/[\s^2^(Fo^2^)+(0.0712P)^2^+18.2656P] where P=(Fo^2^+2Fc^2^)/3'
_refine_ls_weighting_scheme calc
_refine_ls_wR_factor_gt 0.1819
_refine_ls_wR_factor_ref 0.2072
_reflns_Friedel_coverage 0.000
_reflns_number_gt 3078
_reflns_number_total 4571
_reflns_threshold_expression 'I > 2\s(I)'
_cod_data_source_file c9dt03929e2.cif
_cod_data_source_block compound-7
_cod_original_cell_volume 5103.7(12)
_cod_original_sg_symbol_H-M 'C 2/c'
_cod_original_formula_sum 'C29 H26.50 N O8.25'
_cod_database_code 7701958
_shelx_space_group_comment
;
The symmetry employed for this shelxl refinement is uniquely defined
by the following loop, which should always be used as a source of
symmetry information in preference to the above space-group names.
They are only intended as comments.
;
_shelx_estimated_absorpt_t_min 0.974
_shelx_estimated_absorpt_t_max 0.981
_shelxl_version_number 2013-4

loop_
_space_group_symop_operation_xyz
'x, y, z'
'-x, y, -z+1/2'
'x+1/2, y+1/2, z'
'-x+1/2, y+1/2, -z+1/2'
'-x, -y, -z'
'x, -y, z-1/2'
'-x+1/2, -y+1/2, -z'
'x+1/2, -y+1/2, z-1/2'

loop_
_atom_site_label
_atom_site_type_symbol
_atom_site_fract_x
_atom_site_fract_y
_atom_site_fract_z
_atom_site_U_iso_or_equiv
_atom_site_adp_type
_atom_site_occupancy
_atom_site_site_symmetry_order
_atom_site_calc_flag
_atom_site_refinement_flags_posn
_atom_site_refinement_flags_adp
_atom_site_refinement_flags_occupancy
_atom_site_disorder_assembly
_atom_site_disorder_group
C1 C 0.8252(2) 0.3584(3) 0.18205(13) 0.0357(9) Uani 1 1 d . . . . .
C2 C 0.7352(2) 0.3967(3) 0.14925(13) 0.0321(8) Uani 1 1 d . . . . .
C3 C 0.7042(3) 0.4836(3) 0.16366(14) 0.0363(9) Uani 1 1 d . . . . .
H3 H 0.7429 0.5199 0.1891 0.044 Uiso 1 1 calc R U . . .
C4 C 0.6158(3) 0.5178(3) 0.14070(15) 0.0422(10) Uani 1 1 d . . . . .
H4 H 0.5955 0.5763 0.1506 0.051 Uiso 1 1 calc R U . . .
C5 C 0.5589(3) 0.4627(3) 0.10265(17) 0.0502(11) Uani 1 1 d . . . . .
H5 H 0.4988 0.4831 0.0882 0.060 Uiso 1 1 calc R U . . .
C6 C 0.5909(2) 0.3780(3) 0.08627(16) 0.0495(12) Uani 1 1 d . . . . .
H6 H 0.5527 0.3434 0.0597 0.059 Uiso 1 1 calc R U . . .
C7 C 0.6794(2) 0.3429(3) 0.10854(14) 0.0366(9) Uani 1 1 d . . . . .
C8 C 0.7126(2) 0.2547(3) 0.08643(14) 0.0367(9) Uani 1 1 d . . . . .
C9 C 0.8049(2) 0.2461(3) 0.07707(13) 0.0359(9) Uani 1 1 d . . . . .
H9 H 0.8472 0.2952 0.0863 0.043 Uiso 1 1 calc R U . . .
C10 C 0.8334(2) 0.1647(3) 0.05402(14) 0.0388(10) Uani 1 1 d . . . . .
H10 H 0.8951 0.1597 0.0487 0.047 Uiso 1 1 calc R U . . .
C11 C 0.7719(2) 0.0904(3) 0.03874(14) 0.0388(9) Uani 1 1 d . . . . .
C12 C 0.6798(3) 0.0995(3) 0.04733(16) 0.0487(11) Uani 1 1 d . . . . .
H12 H 0.6372 0.0510 0.0371 0.058 Uiso 1 1 calc R U . . .
C13 C 0.6511(2) 0.1801(3) 0.07099(17) 0.0499(12) Uani 1 1 d . . . . .
H13 H 0.5895 0.1845 0.0767 0.060 Uiso 1 1 calc R U . . .
C14 C 0.8028(3) 0.0024(3) 0.01447(15) 0.0415(10) Uani 1 1 d . . . . .
H14A H 0.7575 -0.0158 -0.0169 0.050 Uiso 1 1 calc R U . . .
H14B H 0.8629 0.0120 0.0034 0.050 Uiso 1 1 calc R U . . .
C15 C 0.8401(2) -0.1568(3) 0.04308(13) 0.0343(9) Uani 1 1 d . . . . .
C16 C 0.8469(2) -0.2239(3) 0.08391(13) 0.0366(9) Uani 1 1 d . . . . .
H16 H 0.8314 -0.2071 0.1170 0.044 Uiso 1 1 calc R U . . .
C17 C 0.8759(2) -0.3144(3) 0.07651(13) 0.0344(9) Uani 1 1 d . . . . .
C18 C 0.9002(2) -0.3398(3) 0.02679(13) 0.0340(9) Uani 1 1 d . . . . .
H18 H 0.9203 -0.4006 0.0212 0.041 Uiso 1 1 calc R U . . .
C19 C 0.8939(2) -0.2731(3) -0.01393(12) 0.0314(8) Uani 1 1 d . . . . .
C20 C 0.8637(2) -0.1821(3) -0.00691(13) 0.0338(9) Uani 1 1 d . . . . .
H20 H 0.8592 -0.1385 -0.0348 0.041 Uiso 1 1 calc R U . . .
C21 C 0.9198(2) -0.3028(3) -0.06679(13) 0.0336(8) Uani 1 1 d . . . . .
C22 C 0.8805(3) -0.3838(4) 0.12151(15) 0.0442(11) Uani 1 1 d . . . . .
O1 O 0.90056(16) 0.4024(2) 0.17998(10) 0.0415(7) Uani 1 1 d . . . . .
O2 O 0.81958(19) 0.2884(2) 0.21112(10) 0.0462(7) Uani 1 1 d . . . . .
O3 O 0.81018(18) -0.0695(2) 0.05530(10) 0.0437(7) Uani 1 1 d . . . . .
O4 O 0.9084(2) -0.2351(2) -0.10350(10) 0.0497(8) Uani 1 1 d . . . . .
H4A H 0.9232 -0.2548 -0.1315 0.075 Uiso 1 1 calc R U . . .
O5 O 0.9490(2) -0.3789(2) -0.07420(11) 0.0589(9) Uani 1 1 d . . . . .
O6 O 0.89580(18) -0.4699(2) 0.10745(10) 0.0494(8) Uani 1 1 d . . . . .
H6A H 0.8976 -0.5048 0.1336 0.074 Uiso 1 1 calc R U . . .
O7 O 0.8691(2) -0.3596(3) 0.16652(11) 0.0689(10) Uani 1 1 d D . . . .
O2W O 0.9607(10) 0.7186(9) 0.2677(5) 0.090(6) Uani 0.246(3) 1 d . U P A 1
C23 C 0.5661(4) 0.3933(3) 0.2493(2) 0.039(2) Uani 0.491(6) 1 d G . P A 1
H23 H 0.5343 0.3428 0.2310 0.047 Uiso 0.491(6) 1 calc R U P A 1
C24 C 0.5212(3) 0.4794(3) 0.2508(2) 0.026(3) Uani 0.491(6) 1 d G . P A 1
C25 C 0.5688(4) 0.5549(3) 0.2782(2) 0.032(2) Uani 0.491(6) 1 d G . P A 1
H25 H 0.5388 0.6125 0.2792 0.039 Uiso 0.491(6) 1 calc R U P A 1
C26 C 0.6611(4) 0.5442(3) 0.30400(19) 0.034(2) Uani 0.491(6) 1 d DG . P A 1
H26 H 0.6929 0.5947 0.3223 0.041 Uiso 0.491(6) 1 calc R U P A 1
N1 N 0.7059(3) 0.4580(4) 0.3024(2) 0.043(2) Uani 0.491(6) 1 d DG . P A 1
C27 C 0.6584(4) 0.3826(3) 0.2751(2) 0.043(3) Uani 0.491(6) 1 d G U P A 1
H27 H 0.6884 0.3249 0.2741 0.051 Uiso 0.491(6) 1 calc R U P A 1
C28 C 0.8040(6) 0.4457(8) 0.3318(4) 0.063(3) Uani 0.491(6) 1 d D . P A 1
H28A H 0.8236 0.3810 0.3287 0.076 Uiso 0.491(6) 1 calc R U P A 1
H28B H 0.8071 0.4601 0.3698 0.076 Uiso 0.491(6) 1 calc R U P A 1
C29 C 0.8710(17) 0.514(2) 0.3066(7) 0.080(7) Uani 0.491(6) 1 d . . P A 1
H29A H 0.9342 0.5064 0.3255 0.120 Uiso 0.491(6) 1 calc R U P A 1
H29B H 0.8514 0.5778 0.3099 0.120 Uiso 0.491(6) 1 calc R U P A 1
H29C H 0.8682 0.4988 0.2692 0.120 Uiso 0.491(6) 1 calc R U P A 1
C30 C 0.7346(4) 0.4243(4) 0.2963(2) 0.053(4) Uani 0.509(6) 1 d G . P A 2
H30 H 0.7753 0.3736 0.2967 0.063 Uiso 0.509(6) 1 calc R U P A 2
C31 C 0.6394(4) 0.4125(3) 0.2771(2) 0.037(3) Uani 0.509(6) 1 d G U P A 2
H31 H 0.6164 0.3540 0.2647 0.045 Uiso 0.509(6) 1 calc R U P A 2
C32 C 0.5786(3) 0.4883(4) 0.2764(2) 0.0302(18) Uani 0.509(6) 1 d G . P A 2
C33 C 0.6130(3) 0.5759(3) 0.2949(2) 0.030(2) Uani 0.509(6) 1 d G . P A 2
H33 H 0.5723 0.6266 0.2944 0.036 Uiso 0.509(6) 1 calc R U P A 2
C34 C 0.7082(3) 0.5876(3) 0.3141(2) 0.040(2) Uani 0.509(6) 1 d G . P A 2
H34 H 0.7312 0.6462 0.3265 0.048 Uiso 0.509(6) 1 calc R U P A 2
N2 N 0.7690(3) 0.5118(4) 0.31479(19) 0.044(2) Uani 0.509(6) 1 d G . P A 2
C35 C 0.8714(14) 0.5260(18) 0.3274(6) 0.062(5) Uani 0.509(6) 1 d . . P A 2
H35A H 0.9029 0.4689 0.3194 0.075 Uiso 0.509(6) 1 calc R U P A 2
H35B H 0.8899 0.5390 0.3657 0.075 Uiso 0.509(6) 1 calc R U P A 2
C36 C 0.9019(7) 0.6075(17) 0.2949(5) 0.138(9) Uani 0.509(6) 1 d . . P A 2
H36A H 0.9686 0.6150 0.3038 0.207 Uiso 0.509(6) 1 calc R U P A 2
H36B H 0.8718 0.6644 0.3034 0.207 Uiso 0.509(6) 1 calc R U P A 2
H36C H 0.8844 0.5944 0.2571 0.207 Uiso 0.509(6) 1 calc R U P A 2
O1W O 1.04605(19) 0.2703(2) 0.19618(9) 0.0400(7) Uani 1 1 d D . . . .
H1A H 1.086(2) 0.273(3) 0.2275(10) 0.060 Uiso 1 1 d D U . . .
H1B H 1.008(2) 0.320(2) 0.1951(15) 0.060 Uiso 1 1 d D U . . .

loop_
_atom_site_aniso_label
_atom_site_aniso_U_11
_atom_site_aniso_U_22
_atom_site_aniso_U_33
_atom_site_aniso_U_23
_atom_site_aniso_U_13
_atom_site_aniso_U_12
C1 0.0366(19) 0.052(2) 0.0183(17) -0.0074(17) 0.0057(14) -0.0035(19)
C2 0.0271(16) 0.048(2) 0.0229(17) -0.0015(15) 0.0097(13) -0.0022(17)
C3 0.0369(19) 0.048(2) 0.0252(17) 0.0015(16) 0.0105(14) -0.0058(19)
C4 0.039(2) 0.051(3) 0.040(2) 0.0052(19) 0.0186(17) 0.003(2)
C5 0.0268(18) 0.077(3) 0.047(2) -0.001(2) 0.0078(17) 0.004(2)
C6 0.0241(18) 0.082(3) 0.042(2) -0.019(2) 0.0063(16) 0.001(2)
C7 0.0235(16) 0.058(3) 0.0303(18) -0.0105(17) 0.0100(14) -0.0013(18)
C8 0.0228(16) 0.059(3) 0.0280(18) -0.0153(17) 0.0053(13) -0.0017(18)
C9 0.0215(16) 0.063(3) 0.0229(17) -0.0145(17) 0.0039(13) -0.0054(17)
C10 0.0207(16) 0.068(3) 0.0289(18) -0.0126(18) 0.0075(14) -0.0018(18)
C11 0.0276(17) 0.065(3) 0.0243(18) -0.0132(17) 0.0050(14) -0.0020(19)
C12 0.0295(18) 0.073(3) 0.043(2) -0.026(2) 0.0066(16) -0.009(2)
C13 0.0215(17) 0.077(3) 0.052(2) -0.027(2) 0.0098(16) -0.007(2)
C14 0.0372(19) 0.058(3) 0.0305(19) -0.0130(18) 0.0083(15) -0.0011(19)
C15 0.0229(16) 0.055(2) 0.0253(17) -0.0131(17) 0.0058(13) -0.0018(17)
C16 0.0264(17) 0.066(3) 0.0183(16) -0.0082(17) 0.0060(13) -0.0117(19)
C17 0.0225(16) 0.061(3) 0.0194(16) -0.0043(16) 0.0031(13) -0.0108(18)
C18 0.0220(16) 0.055(2) 0.0245(17) -0.0026(16) 0.0027(13) -0.0063(17)
C19 0.0200(15) 0.057(2) 0.0177(16) -0.0049(15) 0.0048(12) -0.0037(17)
C20 0.0222(15) 0.061(3) 0.0194(16) -0.0038(16) 0.0064(13) -0.0034(17)
C21 0.0366(19) 0.044(2) 0.0224(17) -0.0024(16) 0.0110(14) 0.0023(18)
C22 0.0307(19) 0.076(3) 0.026(2) 0.005(2) 0.0028(15) -0.017(2)
O1 0.0274(13) 0.0657(19) 0.0296(13) 0.0079(12) -0.0002(10) -0.0024(13)
O2 0.0509(16) 0.0532(18) 0.0308(14) -0.0003(13) -0.0030(12) -0.0158(14)
O3 0.0420(14) 0.0654(19) 0.0263(13) -0.0099(13) 0.0131(11) 0.0027(14)
O4 0.078(2) 0.0508(18) 0.0265(14) 0.0004(12) 0.0263(13) 0.0084(16)
O5 0.089(2) 0.061(2) 0.0324(15) 0.0059(14) 0.0266(15) 0.0272(19)
O6 0.0373(15) 0.081(2) 0.0303(14) 0.0171(15) 0.0068(11) 0.0025(15)
O7 0.086(2) 0.102(3) 0.0205(14) -0.0048(15) 0.0146(14) -0.038(2)
O2W 0.102(11) 0.054(8) 0.088(10) 0.037(7) -0.052(8) -0.036(7)
C23 0.047(5) 0.032(5) 0.045(5) 0.005(4) 0.026(4) 0.010(4)
C24 0.032(8) 0.022(3) 0.027(3) 0.006(4) 0.019(5) 0.010(3)
C25 0.034(5) 0.031(5) 0.036(5) 0.001(4) 0.017(4) 0.000(4)
C26 0.036(5) 0.043(6) 0.025(4) -0.001(4) 0.008(4) 0.014(5)
N1 0.066(6) 0.049(6) 0.018(3) -0.002(3) 0.017(4) 0.026(5)
C27 0.045(5) 0.043(6) 0.046(5) 0.016(4) 0.021(4) 0.034(5)
C28 0.062(6) 0.087(8) 0.032(5) -0.011(5) -0.015(4) 0.052(6)
C29 0.043(7) 0.138(14) 0.053(12) -0.022(14) -0.007(10) 0.033(8)
C30 0.094(9) 0.043(6) 0.033(5) 0.009(4) 0.042(6) 0.040(6)
C31 0.060(6) 0.022(4) 0.038(4) 0.009(3) 0.030(4) 0.029(5)
C32 0.038(5) 0.026(4) 0.031(4) 0.003(3) 0.017(3) -0.004(4)
C33 0.024(5) 0.029(5) 0.041(5) 0.002(4) 0.012(4) 0.006(4)
C34 0.031(4) 0.043(5) 0.046(5) 0.005(4) 0.005(4) 0.019(4)
N2 0.039(4) 0.066(5) 0.031(3) 0.007(3) 0.013(3) 0.022(4)
C35 0.033(6) 0.112(15) 0.041(9) 0.015(9) 0.004(8) 0.035(7)
C36 0.034(5) 0.32(3) 0.053(7) 0.088(11) 0.002(4) -0.019(9)
O1W 0.0447(15) 0.0583(18) 0.0192(12) -0.0039(12) 0.0118(10) 0.0026(14)

loop_
_atom_type_symbol
_atom_type_description
_atom_type_scat_dispersion_real
_atom_type_scat_dispersion_imag
_atom_type_scat_source
C C 0.0033 0.0016 'International Tables Vol C Tables 4.2.6.8 and 6.1.1.4'
H H 0.0000 0.0000 'International Tables Vol C Tables 4.2.6.8 and 6.1.1.4'
N N 0.0061 0.0033 'International Tables Vol C Tables 4.2.6.8 and 6.1.1.4'
O O 0.0106 0.0060 'International Tables Vol C Tables 4.2.6.8 and 6.1.1.4'

loop_
_geom_angle_atom_site_label_1
_geom_angle_atom_site_label_2
_geom_angle_atom_site_label_3
_geom_angle
_geom_angle_site_symmetry_1
_geom_angle_site_symmetry_3
O2 C1 O1 124.3(3) . .
O2 C1 C2 117.9(3) . .
O1 C1 C2 117.7(3) . .
C3 C2 C7 120.0(3) . .
C3 C2 C1 117.8(3) . .
C7 C2 C1 121.9(3) . .
C2 C3 C4 121.3(4) . .
C2 C3 H3 119.4 . .
C4 C3 H3 119.4 . .
C5 C4 C3 118.6(4) . .
C5 C4 H4 120.7 . .
C3 C4 H4 120.7 . .
C6 C5 C4 120.5(4) . .
C6 C5 H5 119.8 . .
C4 C5 H5 119.8 . .
C5 C6 C7 121.6(4) . .
C5 C6 H6 119.2 . .
C7 C6 H6 119.2 . .
C6 C7 C2 117.8(4) . .
C6 C7 C8 119.1(3) . .
C2 C7 C8 123.0(3) . .
C13 C8 C9 118.0(3) . .
C13 C8 C7 120.7(3) . .
C9 C8 C7 121.1(3) . .
C10 C9 C8 120.2(3) . .
C10 C9 H9 119.9 . .
C8 C9 H9 119.9 . .
C9 C10 C11 121.6(3) . .
C9 C10 H10 119.2 . .
C11 C10 H10 119.2 . .
C10 C11 C12 118.1(4) . .
C10 C11 C14 121.6(3) . .
C12 C11 C14 120.3(4) . .
C13 C12 C11 120.6(4) . .
C13 C12 H12 119.7 . .
C11 C12 H12 119.7 . .
C12 C13 C8 121.4(3) . .
C12 C13 H13 119.3 . .
C8 C13 H13 119.3 . .
O3 C14 C11 107.0(3) . .
O3 C14 H14A 110.3 . .
C11 C14 H14A 110.3 . .
O3 C14 H14B 110.3 . .
C11 C14 H14B 110.3 . .
H14A C14 H14B 108.6 . .
O3 C15 C16 116.1(3) . .
O3 C15 C20 124.7(4) . .
C16 C15 C20 119.2(4) . .
C17 C16 C15 121.6(3) . .
C17 C16 H16 119.2 . .
C15 C16 H16 119.2 . .
C16 C17 C18 119.4(3) . .
C16 C17 C22 119.2(3) . .
C18 C17 C22 121.4(4) . .
C19 C18 C17 119.2(4) . .
C19 C18 H18 120.4 . .
C17 C18 H18 120.4 . .
C20 C19 C18 121.7(3) . .
C20 C19 C21 120.5(3) . .
C18 C19 C21 117.8(3) . .
C19 C20 C15 119.0(3) . .
C19 C20 H20 120.5 . .
C15 C20 H20 120.5 . .
O5 C21 O4 123.8(3) . .
O5 C21 C19 123.0(3) . .
O4 C21 C19 113.2(3) . .
O7 C22 O6 124.9(4) . .
O7 C22 C17 121.5(5) . .
O6 C22 C17 113.6(3) . .
C15 O3 C14 118.0(3) . .
C21 O4 H4A 109.5 . .
C22 O6 H6A 109.5 . .
C24 C23 C27 120.0 . .
C27 C23 C24 135.3(3) . 2_655
C24 C23 C23 61.78(17) . 2_655
C27 C23 C23 150.8(5) . 2_655
C24 C23 H23 120.0 . .
C27 C23 H23 120.0 . .
C24 C23 H23 104.0 2_655 .
C23 C23 H23 66.4 2_655 .
C24 C24 C25 116.2(8) 2_655 .
C24 C24 C23 118.00(11) 2_655 .
C25 C24 C23 120.0 . .
C24 C24 C25 45.6(5) 2_655 2_655
C25 C24 C25 90.1(3) . 2_655
C23 C24 C25 148.0(4) . 2_655
C25 C24 C23 146.2(5) . 2_655
C23 C24 C23 74.1(3) . 2_655
C25 C24 C23 86.7(4) 2_655 2_655
C24 C25 C26 120.0 . .
C26 C25 C24 135.70(17) . 2_655
C24 C25 H25 120.0 . .
C26 C25 H25 120.0 . .
C24 C25 H25 103.5 2_655 .
N1 C26 C25 120.0 . .
N1 C26 H26 120.0 . .
C25 C26 H26 120.0 . .
C27 N1 C26 120.0 . .
C27 N1 C28 120.0(5) . .
C26 N1 C28 119.9(5) . .
N1 C27 C23 120.0 . .
N1 C27 H27 120.0 . .
C23 C27 H27 120.0 . .
N1 C28 C29 109.2(10) . .
N1 C28 H28A 109.8 . .
C29 C28 H28A 109.8 . .
N1 C28 H28B 109.8 . .
C29 C28 H28B 109.8 . .
H28A C28 H28B 108.3 . .
C28 C29 H29A 109.5 . .
C28 C29 H29B 109.5 . .
H29A C29 H29B 109.5 . .
C28 C29 H29C 109.5 . .
H29A C29 H29C 109.5 . .
H29B C29 H29C 109.5 . .
C31 C30 N2 120.0 . .
C31 C30 H30 120.0 . .
N2 C30 H30 120.0 . .
C30 C31 C32 120.0 . .
C30 C31 H31 120.0 . .
C32 C31 H31 120.0 . .
C33 C32 C31 120.0 . .
C32 C33 C34 120.0 . .
C32 C33 H33 120.0 . .
C34 C33 H33 120.0 . .
N2 C34 C33 120.0 . .
N2 C34 H34 120.0 . .
C33 C34 H34 120.0 . .
C34 N2 C30 120.0 . .
C34 N2 C35 120.5(10) . .
C30 N2 C35 118.9(10) . .
N2 C35 C36 111.3(13) . .
N2 C35 H35A 109.4 . .
C36 C35 H35A 109.4 . .
N2 C35 H35B 109.4 . .
C36 C35 H35B 109.4 . .
H35A C35 H35B 108.0 . .
C35 C36 H36A 109.5 . .
C35 C36 H36B 109.5 . .
H36A C36 H36B 109.5 . .
C35 C36 H36C 109.5 . .
H36A C36 H36C 109.5 . .
H36B C36 H36C 109.5 . .
H1A O1W H1B 107.4(16) . .

loop_
_geom_bond_atom_site_label_1
_geom_bond_atom_site_label_2
_geom_bond_distance
_geom_bond_site_symmetry_2
C1 O2 1.245(5) .
C1 O1 1.268(4) .
C1 C2 1.516(5) .
C2 C3 1.385(5) .
C2 C7 1.414(5) .
C3 C4 1.397(5) .
C3 H3 0.9300 .
C4 C5 1.391(6) .
C4 H4 0.9300 .
C5 C6 1.379(6) .
C5 H5 0.9300 .
C6 C7 1.398(5) .
C6 H6 0.9300 .
C7 C8 1.487(5) .
C8 C13 1.396(6) .
C8 C9 1.404(5) .
C9 C10 1.389(5) .
C9 H9 0.9300 .
C10 C11 1.392(5) .
C10 H10 0.9300 .
C11 C12 1.395(5) .
C11 C14 1.495(5) .
C12 C13 1.388(6) .
C12 H12 0.9300 .
C13 H13 0.9300 .
C14 O3 1.439(5) .
C14 H14A 0.9700 .
C14 H14B 0.9700 .
C15 O3 1.367(5) .
C15 C16 1.392(5) .
C15 C20 1.407(4) .
C16 C17 1.377(6) .
C16 H16 0.9300 .
C17 C18 1.405(5) .
C17 C22 1.494(5) .
C18 C19 1.387(5) .
C18 H18 0.9300 .
C19 C20 1.386(5) .
C19 C21 1.504(4) .
C20 H20 0.9300 .
C21 O5 1.189(4) .
C21 O4 1.323(4) .
C22 O7 1.222(5) .
C22 O6 1.304(5) .
O4 H4A 0.8200 .
O6 H6A 0.8200 .
O2W O2W 1.56(3) 2_755
C23 C24 1.3900 .
C23 C27 1.3900 .
C23 C24 1.761(6) 2_655
C23 C23 1.922(10) 2_655
C23 H23 0.9300 .
C24 C24 0.610(8) 2_655
C24 C25 1.3900 .
C24 C25 1.747(8) 2_655
C24 C23 1.761(6) 2_655
C25 C26 1.3900 .
C25 C24 1.747(7) 2_655
C25 H25 0.9300 .
C26 N1 1.3900 .
C26 H26 0.9300 .
N1 C27 1.3900 .
N1 C28 1.492(7) .
C27 H27 0.9300 .
C28 C29 1.58(3) .
C28 H28A 0.9700 .
C28 H28B 0.9700 .
C29 H29A 0.9600 .
C29 H29B 0.9600 .
C29 H29C 0.9600 .
C30 C31 1.3900 .
C30 N2 1.3900 .
C30 H30 0.9300 .
C31 C32 1.3900 .
C31 H31 0.9300 .
C32 C33 1.3900 .
C33 C34 1.3900 .
C33 H33 0.9300 .
C34 N2 1.3900 .
C34 H34 0.9300 .
N2 C35 1.48(2) .
C35 C36 1.53(3) .
C35 H35A 0.9700 .
C35 H35B 0.9700 .
C36 H36A 0.9600 .
C36 H36B 0.9600 .
C36 H36C 0.9600 .
O1W H1A 0.892(10) .
O1W H1B 0.892(10) .

loop_
_geom_hbond_atom_site_label_D
_geom_hbond_atom_site_label_H
_geom_hbond_atom_site_label_A
_geom_hbond_distance_DH
_geom_hbond_distance_HA
_geom_hbond_distance_DA
_geom_hbond_angle_DHA
_geom_hbond_site_symmetry_A
O4 H4A O1W 0.82 1.78 2.581(3) 167.2 5_755
O6 H6A O1 0.82 1.76 2.566(4) 168.6 1_545
C23 H23 O2W 0.93 2.33 2.993(13) 127.5 3_445
C23 H23 O2W 0.93 1.77 2.537(13) 138.3 4_645
C28 H28A O1W 0.97 2.62 3.461(8) 145.4 2_755
C28 H28B O5 0.97 2.56 3.029(8) 110.1 6_556
C30 H30 O2 0.93 2.65 3.280(5) 126.0 .
O1W H1A O2 0.892(10) 1.891(12) 2.777(4) 172(4) 2_755
O1W H1B O1 0.892(10) 1.933(14) 2.800(4) 163(4) .

loop_
_geom_torsion_atom_site_label_1
_geom_torsion_atom_site_label_2
_geom_torsion_atom_site_label_3
_geom_torsion_atom_site_label_4
_geom_torsion
_geom_torsion_site_symmetry_1
_geom_torsion_site_symmetry_4
O2 C1 C2 C3 111.2(4) . .
O1 C1 C2 C3 -65.6(4) . .
O2 C1 C2 C7 -62.9(4) . .
O1 C1 C2 C7 120.3(4) . .
C7 C2 C3 C4 3.4(5) . .
C1 C2 C3 C4 -170.8(3) . .
C2 C3 C4 C5 -0.1(5) . .
C3 C4 C5 C6 -2.9(6) . .
C4 C5 C6 C7 2.6(6) . .
C5 C6 C7 C2 0.8(6) . .
C5 C6 C7 C8 -175.6(4) . .
C3 C2 C7 C6 -3.7(5) . .
C1 C2 C7 C6 170.3(3) . .
C3 C2 C7 C8 172.6(3) . .
C1 C2 C7 C8 -13.5(5) . .
C6 C7 C8 C13 -38.8(6) . .
C2 C7 C8 C13 145.0(4) . .
C6 C7 C8 C9 136.9(4) . .
C2 C7 C8 C9 -39.3(5) . .
C13 C8 C9 C10 -1.2(6) . .
C7 C8 C9 C10 -177.0(3) . .
C8 C9 C10 C11 1.1(6) . .
C9 C10 C11 C12 -0.2(6) . .
C9 C10 C11 C14 -179.3(3) . .
C10 C11 C12 C13 -0.7(6) . .
C14 C11 C12 C13 178.5(4) . .
C11 C12 C13 C8 0.6(7) . .
C9 C8 C13 C12 0.3(6) . .
C7 C8 C13 C12 176.1(4) . .
C10 C11 C14 O3 106.0(4) . .
C12 C11 C14 O3 -73.2(4) . .
O3 C15 C16 C17 179.8(3) . .
C20 C15 C16 C17 -0.2(5) . .
C15 C16 C17 C18 0.7(5) . .
C15 C16 C17 C22 -179.1(3) . .
C16 C17 C18 C19 -0.4(5) . .
C22 C17 C18 C19 179.3(3) . .
C17 C18 C19 C20 -0.3(5) . .
C17 C18 C19 C21 -179.5(3) . .
C18 C19 C20 C15 0.8(5) . .
C21 C19 C20 C15 180.0(3) . .
O3 C15 C20 C19 179.5(3) . .
C16 C15 C20 C19 -0.5(5) . .
C20 C19 C21 O5 177.4(4) . .
C18 C19 C21 O5 -3.4(5) . .
C20 C19 C21 O4 -1.4(5) . .
C18 C19 C21 O4 177.9(3) . .
C16 C17 C22 O7 -8.2(5) . .
C18 C17 C22 O7 172.1(3) . .
C16 C17 C22 O6 170.8(3) . .
C18 C17 C22 O6 -9.0(5) . .
C16 C15 O3 C14 179.5(3) . .
C20 C15 O3 C14 -0.5(5) . .
C11 C14 O3 C15 -178.3(3) . .
C27 C23 C24 C24 -152.1(17) . 2_655
C23 C23 C24 C24 -5.6(12) 2_655 2_655
C27 C23 C24 C25 0.0 . .
C24 C23 C24 C25 152.1(17) 2_655 .
C23 C23 C24 C25 146.5(5) 2_655 .
C27 C23 C24 C25 158.0(12) . 2_655
C24 C23 C24 C25 -49.8(9) 2_655 2_655
C23 C23 C24 C25 -55.5(10) 2_655 2_655
C27 C23 C24 C23 -146.5(5) . 2_655
C24 C23 C24 C23 5.6(12) 2_655 2_655
C24 C24 C25 C26 152.6(14) 2_655 .
C23 C24 C25 C26 0.0 . .
C25 C24 C25 C26 -168.6(7) 2_655 .
C23 C24 C25 C26 107.2(7) 2_655 .
C23 C24 C25 C24 -152.6(14) . 2_655
C25 C24 C25 C24 38.8(8) 2_655 2_655
C23 C24 C25 C24 -45.4(11) 2_655 2_655
C24 C25 C26 N1 0.0 . .
C24 C25 C26 N1 11.9(7) 2_655 .
C25 C26 N1 C27 0.0 . .
C25 C26 N1 C28 -177.8(7) . .
C26 N1 C27 C23 0.0 . .
C28 N1 C27 C23 177.8(7) . .
C24 C23 C27 N1 0.0 . .
C24 C23 C27 N1 -11.7(6) 2_655 .
C23 C23 C27 N1 -85.0(4) 2_655 .
C27 N1 C28 C29 118.9(10) . .
C26 N1 C28 C29 -63.2(11) . .
N2 C30 C31 C32 0.0 . .
C30 C31 C32 C33 0.0 . .
C31 C32 C33 C34 0.0 . .
C32 C33 C34 N2 0.0 . .
C33 C34 N2 C30 0.0 . .
C33 C34 N2 C35 171.0(8) . .
C31 C30 N2 C34 0.0 . .
C31 C30 N2 C35 -171.1(9) . .
C34 N2 C35 C36 -48.1(15) . .
C30 N2 C35 C36 123.0(13) . .
